data_1516870
loop_
_publ_author_name
'Ryoji Mitsuhashi'
'Takayoshi Suzuki'
'Yukinari Sunatsuki'
'Masaaki Kojima'

_publ_section_title
;
 Hydrogen-bonding interactions, geometrical selectivity and spectroscopic
 properties of cobalt(III) complexes with unsymmetrical tridentate
 amine-amidato-phenolato type ligands
;
_journal_name_full
;
Inorganica Chimica Acta
;
_journal_page_first 131
_journal_page_last 137
_journal_volume 399
_journal_year 2013
_chemical_formula_moiety 'K 1+, C26 H32 Co N4 O4 1-, 3(C H4 O) '
_chemical_formula_sum 'C29 H44 Co K N4 O7'
_chemical_formula_weight 658.71
_space_group_IT_number 2
_symmetry_cell_setting triclinic
_symmetry_space_group_name_Hall '-P 1'
_symmetry_space_group_name_H-M 'P -1'
_atom_sites_solution_hydrogens geom
_atom_sites_solution_primary direct
_atom_sites_solution_secondary difmap
_cell_angle_alpha 112.839(3)
_cell_angle_beta 90.103(4)
_cell_angle_gamma 116.275(4)
_cell_formula_units_Z 2
_cell_length_a 12.2392(13)
_cell_length_b 12.3153(14)
_cell_length_c 12.7357(12)
_cell_measurement_reflns_used 11559
_cell_measurement_temperature 193(2)
_cell_measurement_theta_max 27.52
_cell_measurement_theta_min 2.99
_cell_volume 1550.9(3)
_computing_cell_refinement 'RAPID AUTO'
_computing_data_collection 'RAPID AUTO'
_computing_data_reduction 'RAPID AUTO'
_computing_molecular_graphics 'ortep-3 for win'
_computing_publication_material 'CrystalStructure 4.0'
_computing_structure_refinement 'SHELXL-97 (Sheldrick, 1997)'
_computing_structure_solution SIR2004
_diffrn_ambient_temperature 193(2)
_diffrn_detector_area_resol_mean 10.000
_diffrn_measured_fraction_theta_full 0.991
_diffrn_measured_fraction_theta_max 0.991
_diffrn_measurement_device_type 'Rigaku R-AXIS RAPID'
_diffrn_measurement_method \w
_diffrn_radiation_monochromator graphite
_diffrn_radiation_source 'fine-focus sealed tube'
_diffrn_radiation_type MoK\a
_diffrn_radiation_wavelength 0.71075
_diffrn_reflns_av_R_equivalents 0.0220
_diffrn_reflns_av_sigmaI/netI 0.0295
_diffrn_reflns_limit_h_max 15
_diffrn_reflns_limit_h_min -14
_diffrn_reflns_limit_k_max 15
_diffrn_reflns_limit_k_min -15
_diffrn_reflns_limit_l_max 16
_diffrn_reflns_limit_l_min -16
_diffrn_reflns_number 15129
_diffrn_reflns_theta_full 27.48
_diffrn_reflns_theta_max 27.48
_diffrn_reflns_theta_min 2.99
_exptl_absorpt_coefficient_mu 0.738
_exptl_absorpt_correction_T_max 0.8664
_exptl_absorpt_correction_T_min 0.7566
_exptl_absorpt_correction_type multi-scan
_exptl_absorpt_process_details
;
   Higashi, T. (1995). Program for Absorption Correction.
   Rigaku Corporation, Tokyo, Japan.
;
_exptl_crystal_colour violet
_exptl_crystal_density_diffrn 1.411
_exptl_crystal_density_method 'not measured'
_exptl_crystal_description needle
_exptl_crystal_F_000 696
_exptl_crystal_size_max 0.40
_exptl_crystal_size_mid 0.20
_exptl_crystal_size_min 0.20
_refine_diff_density_max 0.773
_refine_diff_density_min -0.494
_refine_diff_density_rms 0.080
_refine_ls_extinction_method none
_refine_ls_goodness_of_fit_ref 1.114
_refine_ls_hydrogen_treatment mixed
_refine_ls_matrix_type full
_refine_ls_number_parameters 393
_refine_ls_number_reflns 7036
_refine_ls_number_restraints 0
_refine_ls_restrained_S_all 1.114
_refine_ls_R_factor_all 0.0572
_refine_ls_R_factor_gt 0.0511
_refine_ls_shift/su_max 0.000
_refine_ls_shift/su_mean 0.000
_refine_ls_structure_factor_coef Fsqd
_refine_ls_weighting_details 'calc w=1/[\s^2^(Fo^2^)+(0.0499P)^2^+2.6093P] where P=(Fo^2^+2Fc^2^)/3'
_refine_ls_weighting_scheme calc
_refine_ls_wR_factor_gt 0.1322
_refine_ls_wR_factor_ref 0.1359
_reflns_number_gt 6223
_reflns_number_total 7036
_reflns_threshold_expression >2sigma(I)
_cod_data_source_file ICA-2013-399-131-137-4.cif
_cod_data_source_block K[3]_3CH3OH
_cod_original_cell_volume 1551.0(3)
_cod_database_code 1516870

loop_
_symmetry_equiv_pos_as_xyz
'x, y, z'
'-x, -y, -z'

loop_
_atom_site_label
_atom_site_type_symbol
_atom_site_fract_x
_atom_site_fract_y
_atom_site_fract_z
_atom_site_U_iso_or_equiv
_atom_site_adp_type
_atom_site_occupancy
_atom_site_symmetry_multiplicity
_atom_site_calc_flag
_atom_site_refinement_flags
Co1 Co 0.04983(3) 0.39138(3) 0.21230(3) 0.02186(11) Uani 1 1 d .
K1 K -0.02973(7) 0.05363(7) 0.16892(6) 0.03789(17) Uani 1 1 d .
O1 O -0.05142(19) 0.21874(19) 0.08862(17) 0.0288(4) Uani 1 1 d .
O2 O 0.2026(4) 0.4546(3) -0.0567(2) 0.0911(14) Uani 1 1 d .
O3 O 0.16961(18) 0.3362(2) 0.22475(17) 0.0268(4) Uani 1 1 d .
O4 O -0.03087(19) 0.3307(2) 0.50112(17) 0.0288(4) Uani 1 1 d .
O5 O -0.1880(3) -0.0621(3) 0.2860(2) 0.0571(8) Uani 1 1 d .
O6 O -0.1871(2) -0.1665(2) -0.0201(2) 0.0426(6) Uani 1 1 d .
O7 O 0.3000(3) 0.3328(3) -0.2102(2) 0.0621(8) Uani 1 1 d .
H7A H 0.249(4) 0.364(4) -0.178(3) 0.040(11) Uiso 1 1 d .
N1 N 0.1373(2) 0.4701(2) 0.1116(2) 0.0257(5) Uani 1 1 d .
N2 N 0.1603(2) 0.5642(2) 0.34140(19) 0.0239(5) Uani 1 1 d .
H2A H 0.1148 0.5905 0.3933 0.029 Uiso 1 1 calc R
H2B H 0.2181 0.5564 0.3799 0.029 Uiso 1 1 calc R
N3 N -0.0389(2) 0.3220(2) 0.3179(2) 0.0236(5) Uani 1 1 d .
N4 N -0.0780(2) 0.4437(2) 0.2051(2) 0.0296(5) Uani 1 1 d .
H4A H -0.0558 0.5262 0.2655 0.035 Uiso 1 1 calc R
H4B H -0.0893 0.4482 0.1358 0.035 Uiso 1 1 calc R
C1 C -0.0672(3) 0.1909(3) -0.0226(2) 0.0291(6) Uani 1 1 d .
C2 C -0.1702(3) 0.0669(3) -0.0994(3) 0.0409(8) Uani 1 1 d .
H2 H -0.2282 0.0129 -0.0676 0.049 Uiso 1 1 calc R
C3 C -0.1886(4) 0.0224(4) -0.2180(3) 0.0546(11) Uani 1 1 d .
H3 H -0.2579 -0.0618 -0.2671 0.065 Uiso 1 1 calc R
C4 C -0.1059(5) 0.1006(4) -0.2661(3) 0.0636(13) Uani 1 1 d .
H4 H -0.1168 0.0696 -0.3483 0.076 Uiso 1 1 calc R
C5 C -0.0079(4) 0.2238(4) -0.1932(3) 0.0511(10) Uani 1 1 d .
H5 H 0.0473 0.2779 -0.2265 0.061 Uiso 1 1 calc R
C6 C 0.0136(3) 0.2726(3) -0.0711(3) 0.0344(7) Uani 1 1 d .
C7 C 0.1247(3) 0.4067(3) -0.0014(3) 0.0365(7) Uani 1 1 d .
C8 C 0.2500(3) 0.6005(3) 0.1799(2) 0.0317(6) Uani 1 1 d .
H8 H 0.3174 0.5797 0.1939 0.038 Uiso 1 1 calc R
C9 C 0.3034(4) 0.7035(4) 0.1308(3) 0.0590(12) Uani 1 1 d .
H9A H 0.2410 0.7307 0.1194 0.071 Uiso 1 1 calc R
H9B H 0.3218 0.6627 0.0540 0.071 Uiso 1 1 calc R
C10 C 0.4223(4) 0.8272(4) 0.2127(3) 0.0581(12) Uani 1 1 d .
H10A H 0.4521 0.8943 0.1806 0.070 Uiso 1 1 calc R
H10B H 0.4875 0.8012 0.2165 0.070 Uiso 1 1 calc R
C11 C 0.4035(4) 0.8917(4) 0.3364(3) 0.0535(10) Uani 1 1 d .
H11A H 0.4850 0.9641 0.3884 0.064 Uiso 1 1 calc R
H11B H 0.3496 0.9321 0.3353 0.064 Uiso 1 1 calc R
C12 C 0.3433(3) 0.7862(3) 0.3832(3) 0.0378(7) Uani 1 1 d .
H12A H 0.4026 0.7558 0.3956 0.045 Uiso 1 1 calc R
H12B H 0.3232 0.8266 0.4592 0.045 Uiso 1 1 calc R
C13 C 0.2247(3) 0.6663(3) 0.2979(3) 0.0329(6) Uani 1 1 d .
H13 H 0.1668 0.7001 0.2869 0.039 Uiso 1 1 calc R
C14 C 0.2080(3) 0.3370(3) 0.3232(2) 0.0243(5) Uani 1 1 d .
C15 C 0.3261(3) 0.3462(3) 0.3391(3) 0.0303(6) Uani 1 1 d .
H15 H 0.3759 0.3578 0.2832 0.036 Uiso 1 1 calc R
C16 C 0.3712(3) 0.3388(3) 0.4337(3) 0.0356(7) Uani 1 1 d .
H16 H 0.4512 0.3451 0.4422 0.043 Uiso 1 1 calc R
C17 C 0.3004(3) 0.3222(3) 0.5170(3) 0.0369(7) Uani 1 1 d .
H17 H 0.3299 0.3137 0.5809 0.044 Uiso 1 1 calc R
C18 C 0.1867(3) 0.3184(3) 0.5052(3) 0.0306(6) Uani 1 1 d .
H18 H 0.1389 0.3084 0.5628 0.037 Uiso 1 1 calc R
C19 C 0.1389(3) 0.3287(3) 0.4115(2) 0.0242(5) Uani 1 1 d .
C20 C 0.0152(3) 0.3281(2) 0.4121(2) 0.0232(5) Uani 1 1 d .
C21 C -0.1587(3) 0.3231(3) 0.3211(2) 0.0253(5) Uani 1 1 d .
H21 H -0.1473 0.4031 0.3925 0.030 Uiso 1 1 calc R
C22 C -0.2681(3) 0.1980(3) 0.3205(3) 0.0322(6) Uani 1 1 d .
H22A H -0.2486 0.1838 0.3880 0.039 Uiso 1 1 calc R
H22B H -0.2843 0.1179 0.2483 0.039 Uiso 1 1 calc R
C23 C -0.3834(3) 0.2184(4) 0.3271(3) 0.0392(7) Uani 1 1 d .
H23A H -0.4553 0.1377 0.3264 0.047 Uiso 1 1 calc R
H23B H -0.3676 0.2960 0.4014 0.047 Uiso 1 1 calc R
C24 C -0.4156(3) 0.2431(4) 0.2258(3) 0.0383(7) Uani 1 1 d .
H24A H -0.4869 0.2614 0.2357 0.046 Uiso 1 1 calc R
H24B H -0.4407 0.1616 0.1519 0.046 Uiso 1 1 calc R
C25 C -0.3042(3) 0.3623(3) 0.2196(3) 0.0332(6) Uani 1 1 d .
H25A H -0.3241 0.3720 0.1494 0.040 Uiso 1 1 calc R
H25B H -0.2851 0.4462 0.2891 0.040 Uiso 1 1 calc R
C26 C -0.1926(3) 0.3385(3) 0.2145(2) 0.0265(5) Uani 1 1 d .
H26 H -0.2160 0.2522 0.1445 0.032 Uiso 1 1 calc R
C27 C -0.1687(5) -0.0176(4) 0.4078(3) 0.0694(14) Uani 1 1 d .
H27A H -0.2410 -0.0781 0.4274 0.083 Uiso 1 1 calc R
H27B H -0.1581 0.0736 0.4454 0.083 Uiso 1 1 calc R
H27C H -0.0938 -0.0173 0.4354 0.083 Uiso 1 1 calc R
C28 C -0.3116(4) -0.2184(5) -0.0075(3) 0.0555(10) Uani 1 1 d .
H28A H -0.3187 -0.2424 0.0581 0.067 Uiso 1 1 calc R
H28B H -0.3648 -0.2987 -0.0791 0.067 Uiso 1 1 calc R
H28C H -0.3382 -0.1505 0.0074 0.067 Uiso 1 1 calc R
C29 C 0.4279(4) 0.4230(5) -0.1747(4) 0.0710(13) Uani 1 1 d .
H29A H 0.4413 0.5147 -0.1495 0.085 Uiso 1 1 calc R
H29B H 0.4688 0.4012 -0.2399 0.085 Uiso 1 1 calc R
H29C H 0.4630 0.4162 -0.1097 0.085 Uiso 1 1 calc R
H5A H -0.217(3) -0.143(4) 0.261(3) 0.025(8) Uiso 1 1 d .
H6A H -0.187(3) -0.215(4) -0.077(3) 0.025(9) Uiso 1 1 d .

loop_
_atom_site_aniso_label
_atom_site_aniso_U_11
_atom_site_aniso_U_22
_atom_site_aniso_U_33
_atom_site_aniso_U_23
_atom_site_aniso_U_13
_atom_site_aniso_U_12
Co1 0.02354(19) 0.02173(18) 0.02210(19) 0.01013(14) 0.00778(14) 0.01178(15)
K1 0.0505(4) 0.0273(3) 0.0312(3) 0.0104(3) 0.0057(3) 0.0170(3)
O1 0.0336(10) 0.0245(9) 0.0239(10) 0.0097(8) 0.0058(8) 0.0112(8)
O2 0.135(3) 0.0352(14) 0.0417(15) 0.0081(12) 0.0518(19) -0.0006(17)
O3 0.0301(10) 0.0334(10) 0.0255(10) 0.0149(8) 0.0116(8) 0.0202(9)
O4 0.0348(11) 0.0327(10) 0.0258(10) 0.0145(8) 0.0130(8) 0.0201(9)
O5 0.085(2) 0.0398(15) 0.0373(14) 0.0171(12) 0.0133(14) 0.0218(15)
O6 0.0500(14) 0.0352(12) 0.0350(13) 0.0049(11) 0.0042(11) 0.0232(11)
O7 0.069(2) 0.0443(15) 0.0436(15) 0.0125(12) 0.0163(14) 0.0096(15)
N1 0.0265(11) 0.0252(11) 0.0249(11) 0.0115(9) 0.0079(9) 0.0113(9)
N2 0.0267(11) 0.0249(11) 0.0229(11) 0.0119(9) 0.0089(9) 0.0131(9)
N3 0.0229(11) 0.0222(10) 0.0274(12) 0.0122(9) 0.0078(9) 0.0110(9)
N4 0.0294(12) 0.0312(12) 0.0370(13) 0.0203(11) 0.0118(10) 0.0170(10)
C1 0.0373(15) 0.0252(13) 0.0278(14) 0.0091(11) 0.0028(12) 0.0196(12)
C2 0.0471(19) 0.0307(15) 0.0356(17) 0.0095(13) -0.0070(15) 0.0156(14)
C3 0.076(3) 0.0329(17) 0.0384(19) 0.0049(15) -0.0179(19) 0.0218(18)
C4 0.109(4) 0.046(2) 0.0258(17) 0.0072(15) -0.010(2) 0.037(2)
C5 0.089(3) 0.0380(18) 0.0255(16) 0.0144(14) 0.0045(17) 0.0295(19)
C6 0.0528(19) 0.0285(14) 0.0245(14) 0.0106(12) 0.0055(13) 0.0222(14)
C7 0.056(2) 0.0263(14) 0.0261(14) 0.0136(12) 0.0141(14) 0.0173(14)
C8 0.0344(15) 0.0290(14) 0.0250(14) 0.0113(11) 0.0106(12) 0.0102(12)
C9 0.069(3) 0.0392(19) 0.0321(18) 0.0168(15) 0.0123(18) -0.0042(18)
C10 0.057(2) 0.0406(19) 0.0402(19) 0.0181(16) 0.0167(18) -0.0065(17)
C11 0.056(2) 0.0350(18) 0.041(2) 0.0160(15) 0.0069(17) -0.0002(16)
C12 0.0399(17) 0.0294(15) 0.0271(15) 0.0113(12) 0.0056(13) 0.0038(13)
C13 0.0344(15) 0.0291(14) 0.0307(15) 0.0149(12) 0.0104(13) 0.0100(12)
C14 0.0277(13) 0.0210(12) 0.0245(13) 0.0090(10) 0.0047(11) 0.0126(11)
C15 0.0293(14) 0.0312(14) 0.0325(15) 0.0126(12) 0.0094(12) 0.0173(12)
C16 0.0308(15) 0.0376(16) 0.0360(16) 0.0102(13) 0.0014(13) 0.0193(13)
C17 0.0425(17) 0.0408(17) 0.0297(15) 0.0135(13) 0.0015(13) 0.0233(15)
C18 0.0362(15) 0.0308(14) 0.0255(14) 0.0113(11) 0.0059(12) 0.0176(13)
C19 0.0262(13) 0.0200(12) 0.0248(13) 0.0081(10) 0.0042(11) 0.0114(10)
C20 0.0291(13) 0.0179(11) 0.0217(12) 0.0080(10) 0.0073(10) 0.0110(10)
C21 0.0265(13) 0.0267(13) 0.0260(13) 0.0127(11) 0.0092(11) 0.0143(11)
C22 0.0268(14) 0.0324(15) 0.0399(16) 0.0205(13) 0.0100(12) 0.0121(12)
C23 0.0270(15) 0.0494(19) 0.0464(19) 0.0288(16) 0.0135(14) 0.0157(14)
C24 0.0257(14) 0.0522(19) 0.0426(18) 0.0239(15) 0.0095(13) 0.0204(14)
C25 0.0298(15) 0.0414(16) 0.0366(16) 0.0202(13) 0.0081(12) 0.0210(13)
C26 0.0250(13) 0.0276(13) 0.0286(14) 0.0133(11) 0.0076(11) 0.0131(11)
C27 0.114(4) 0.041(2) 0.039(2) 0.0168(17) 0.010(2) 0.026(2)
C28 0.055(2) 0.072(3) 0.0368(19) 0.0182(18) 0.0095(17) 0.032(2)
C29 0.063(3) 0.072(3) 0.061(3) 0.033(2) 0.002(2) 0.017(2)

loop_
_atom_type_symbol
_atom_type_description
_atom_type_scat_dispersion_real
_atom_type_scat_dispersion_imag
_atom_type_scat_source
C C 0.0033 0.0016 'International Tables Vol C Tables 4.2.6.8 and 6.1.1.4'
H H 0.0000 0.0000 'International Tables Vol C Tables 4.2.6.8 and 6.1.1.4'
O O 0.0106 0.0060 'International Tables Vol C Tables 4.2.6.8 and 6.1.1.4'
N N 0.0061 0.0033 'International Tables Vol C Tables 4.2.6.8 and 6.1.1.4'
Co Co 0.3494 0.9721 'International Tables Vol C Tables 4.2.6.8 and 6.1.1.4'
K K 0.2009 0.2494 'International Tables Vol C Tables 4.2.6.8 and 6.1.1.4'

loop_
_geom_angle_atom_site_label_1
_geom_angle_atom_site_label_2
_geom_angle_atom_site_label_3
_geom_angle
_geom_angle_site_symmetry_1
_geom_angle_site_symmetry_3
O1 Co1 O3 88.32(9) . .
O1 Co1 N1 94.56(9) . .
O3 Co1 N1 89.93(9) . .
O1 Co1 N2 176.39(9) . .
O3 Co1 N2 88.14(9) . .
N1 Co1 N2 86.15(9) . .
O1 Co1 N3 87.81(9) . .
O3 Co1 N3 92.56(9) . .
N1 Co1 N3 176.62(10) . .
N2 Co1 N3 91.63(9) . .
O1 Co1 N4 91.43(10) . .
O3 Co1 N4 176.83(9) . .
N1 Co1 N4 93.24(10) . .
N2 Co1 N4 92.07(10) . .
N3 Co1 N4 84.27(10) . .
O1 Co1 K1 46.74(6) . .
O3 Co1 K1 56.22(6) . .
N1 Co1 K1 122.95(7) . .
N2 Co1 K1 130.14(7) . .
N3 Co1 K1 60.41(7) . .
N4 Co1 K1 121.67(7) . .
O6 K1 O5 84.43(9) . .
O6 K1 O1 92.41(7) . .
O5 K1 O1 124.05(9) . .
O6 K1 O3 137.32(7) . .
O5 K1 O3 134.86(7) . .
O1 K1 O3 54.62(6) . .
O6 K1 N3 130.92(7) . .
O5 K1 N3 88.36(8) . .
O1 K1 N3 53.34(6) . .
O3 K1 N3 53.38(5) . .
O6 K1 C14 159.35(8) . .
O5 K1 C14 116.20(8) . .
O1 K1 C14 76.98(7) . .
O3 K1 C14 24.59(6) . .
N3 K1 C14 55.22(6) . .
O6 K1 C19 173.96(8) . .
O5 K1 C19 91.66(8) . .
O1 K1 C19 85.95(6) . .
O3 K1 C19 45.05(6) . .
N3 K1 C19 44.11(6) . .
C14 K1 C19 25.09(7) . .
O6 K1 C3 102.38(8) . 2
O5 K1 C3 97.36(11) . 2
O1 K1 C3 137.31(9) . 2
O3 K1 C3 89.95(8) . 2
N3 K1 C3 126.70(8) . 2
C14 K1 C3 75.44(8) . 2
C19 K1 C3 82.66(8) . 2
O6 K1 C2 84.84(8) . 2
O5 K1 C2 111.65(10) . 2
O1 K1 C2 123.68(8) . 2
O3 K1 C2 92.18(7) . 2
N3 K1 C2 141.68(7) . 2
C14 K1 C2 86.46(8) . 2
C19 K1 C2 100.91(7) . 2
C3 K1 C2 23.72(9) 2 2
O6 K1 O6 94.05(7) . 2
O5 K1 O6 171.00(9) . 2
O1 K1 O6 64.82(6) . 2
O3 K1 O6 49.92(6) . 2
N3 K1 O6 99.25(6) . 2
C14 K1 O6 65.45(7) . 2
C19 K1 O6 90.51(7) . 2
C3 K1 O6 74.27(9) 2 2
C2 K1 O6 59.35(8) 2 2
O6 K1 C20 148.05(8) . .
O5 K1 C20 78.95(8) . .
O1 K1 C20 75.14(6) . .
O3 K1 C20 56.41(6) . .
N3 K1 C20 23.04(6) . .
C14 K1 C20 46.29(7) . .
C19 K1 C20 26.00(6) . .
C3 K1 C20 106.65(8) 2 .
C2 K1 C20 126.66(7) 2 .
O6 K1 C20 106.33(6) 2 .
O6 K1 C28 21.85(9) . .
O5 K1 C28 66.29(9) . .
O1 K1 C28 92.75(9) . .
O3 K1 C28 146.66(9) . .
N3 K1 C28 115.37(9) . .
C14 K1 C28 169.01(9) . .
C19 K1 C28 152.32(8) . .
C3 K1 C28 115.31(10) 2 .
C2 K1 C28 102.72(9) 2 .
O6 K1 C28 113.92(8) 2 .
C20 K1 C28 127.63(9) . .
C1 O1 Co1 125.51(18) . .
C1 O1 K1 122.60(16) . .
Co1 O1 K1 102.60(8) . .
C14 O3 Co1 122.05(17) . .
C14 O3 K1 84.80(14) . .
Co1 O3 K1 92.29(7) . .
C27 O5 K1 126.3(3) . .
C27 O5 H5A 103(2) . .
K1 O5 H5A 116(2) . .
C28 O6 K1 113.1(2) . .
C28 O6 K1 150.2(2) . 2
K1 O6 K1 85.95(7) . 2
C28 O6 H6A 106(3) . .
K1 O6 H6A 141(3) . .
K1 O6 H6A 61(3) 2 .
C29 O7 H7A 117(3) . .
C7 N1 C8 119.8(2) . .
C7 N1 Co1 126.4(2) . .
C8 N1 Co1 111.16(17) . .
C13 N2 Co1 110.18(17) . .
C13 N2 H2A 109.6 . .
Co1 N2 H2A 109.6 . .
C13 N2 H2B 109.6 . .
Co1 N2 H2B 109.6 . .
H2A N2 H2B 108.1 . .
C20 N3 C21 116.7(2) . .
C20 N3 Co1 124.78(18) . .
C21 N3 Co1 112.48(17) . .
C20 N3 K1 88.49(15) . .
C21 N3 K1 120.68(16) . .
Co1 N3 K1 87.19(8) . .
C26 N4 Co1 105.65(17) . .
C26 N4 H4A 110.6 . .
Co1 N4 H4A 110.6 . .
C26 N4 H4B 110.6 . .
Co1 N4 H4B 110.6 . .
H4A N4 H4B 108.7 . .
O1 C1 C6 124.6(3) . .
O1 C1 C2 117.4(3) . .
C6 C1 C2 117.9(3) . .
C3 C2 C1 122.1(4) . .
C3 C2 K1 77.5(2) . 2
C1 C2 K1 87.45(19) . 2
C3 C2 H2 119.0 . .
C1 C2 H2 119.0 . .
K1 C2 H2 105.6 2 .
C2 C3 C4 119.9(3) . .
C2 C3 K1 78.8(2) . 2
C4 C3 K1 86.9(3) . 2
C2 C3 H3 120.1 . .
C4 C3 H3 120.1 . .
K1 C3 H3 104.3 2 .
C5 C4 C3 119.1(3) . .
C5 C4 K1 88.8(2) . 2
C3 C4 K1 70.0(2) . 2
C5 C4 H4 120.5 . .
C3 C4 H4 120.5 . .
K1 C4 H4 111.0 2 .
C4 C5 C6 122.5(4) . .
C4 C5 H5 118.8 . .
C6 C5 H5 118.8 . .
C1 C6 C5 118.4(3) . .
C1 C6 C7 124.1(3) . .
C5 C6 C7 117.4(3) . .
O2 C7 N1 122.8(3) . .
O2 C7 C6 116.6(3) . .
N1 C7 C6 120.6(3) . .
N1 C8 C13 108.0(2) . .
N1 C8 C9 119.8(3) . .
C13 C8 C9 108.3(3) . .
N1 C8 H8 106.7 . .
C13 C8 H8 106.7 . .
C9 C8 H8 106.7 . .
C8 C9 C10 111.0(3) . .
C8 C9 H9A 109.4 . .
C10 C9 H9A 109.4 . .
C8 C9 H9B 109.4 . .
C10 C9 H9B 109.4 . .
H9A C9 H9B 108.0 . .
C9 C10 C11 112.7(3) . .
C9 C10 H10A 109.0 . .
C11 C10 H10A 109.0 . .
C9 C10 H10B 109.0 . .
C11 C10 H10B 109.0 . .
H10A C10 H10B 107.8 . .
C12 C11 C10 110.3(3) . .
C12 C11 H11A 109.6 . .
C10 C11 H11A 109.6 . .
C12 C11 H11B 109.6 . .
C10 C11 H11B 109.6 . .
H11A C11 H11B 108.1 . .
C13 C12 C11 110.6(3) . .
C13 C12 H12A 109.5 . .
C11 C12 H12A 109.5 . .
C13 C12 H12B 109.5 . .
C11 C12 H12B 109.5 . .
H12A C12 H12B 108.1 . .
N2 C13 C8 109.1(2) . .
N2 C13 C12 112.6(2) . .
C8 C13 C12 111.8(3) . .
N2 C13 H13 107.7 . .
C8 C13 H13 107.7 . .
C12 C13 H13 107.7 . .
O3 C14 C15 116.8(2) . .
O3 C14 C19 125.0(2) . .
C15 C14 C19 118.2(2) . .
O3 C14 K1 70.61(14) . .
C15 C14 K1 120.15(18) . .
C19 C14 K1 82.17(15) . .
C16 C15 C14 121.6(3) . .
C16 C15 H15 119.2 . .
C14 C15 H15 119.2 . .
C15 C16 C17 120.4(3) . .
C15 C16 H16 119.8 . .
C17 C16 H16 119.8 . .
C18 C17 C16 118.8(3) . .
C18 C17 H17 120.6 . .
C16 C17 H17 120.6 . .
C17 C18 C19 122.4(3) . .
C17 C18 H18 118.8 . .
C19 C18 H18 118.8 . .
C18 C19 C14 118.4(3) . .
C18 C19 C20 116.7(2) . .
C14 C19 C20 124.9(2) . .
C18 C19 K1 119.43(18) . .
C14 C19 K1 72.73(15) . .
C20 C19 K1 80.29(14) . .
O4 C20 N3 124.5(3) . .
O4 C20 C19 117.8(2) . .
N3 C20 C19 117.7(2) . .
O4 C20 K1 127.68(17) . .
N3 C20 K1 68.47(14) . .
C19 C20 K1 73.71(14) . .
N3 C21 C26 107.7(2) . .
N3 C21 C22 115.7(2) . .
C26 C21 C22 107.8(2) . .
N3 C21 H21 108.5 . .
C26 C21 H21 108.5 . .
C22 C21 H21 108.5 . .
C21 C22 C23 108.4(2) . .
C21 C22 H22A 110.0 . .
C23 C22 H22A 110.0 . .
C21 C22 H22B 110.0 . .
C23 C22 H22B 110.0 . .
H22A C22 H22B 108.4 . .
C24 C23 C22 111.8(3) . .
C24 C23 H23A 109.3 . .
C22 C23 H23A 109.3 . .
C24 C23 H23B 109.3 . .
C22 C23 H23B 109.3 . .
H23A C23 H23B 107.9 . .
C23 C24 C25 110.9(3) . .
C23 C24 H24A 109.5 . .
C25 C24 H24A 109.5 . .
C23 C24 H24B 109.5 . .
C25 C24 H24B 109.5 . .
H24A C24 H24B 108.0 . .
C26 C25 C24 109.0(2) . .
C26 C25 H25A 109.9 . .
C24 C25 H25A 109.9 . .
C26 C25 H25B 109.9 . .
C24 C25 H25B 109.9 . .
H25A C25 H25B 108.3 . .
N4 C26 C25 115.5(2) . .
N4 C26 C21 106.6(2) . .
C25 C26 C21 111.6(2) . .
N4 C26 H26 107.6 . .
C25 C26 H26 107.6 . .
C21 C26 H26 107.6 . .
O5 C27 H27A 109.5 . .
O5 C27 H27B 109.5 . .
H27A C27 H27B 109.5 . .
O5 C27 H27C 109.5 . .
H27A C27 H27C 109.5 . .
H27B C27 H27C 109.5 . .
O6 C28 K1 45.06(17) . .
O6 C28 H28A 109.5 . .
K1 C28 H28A 84.4 . .
O6 C28 H28B 109.5 . .
K1 C28 H28B 154.5 . .
H28A C28 H28B 109.5 . .
O6 C28 H28C 109.5 . .
K1 C28 H28C 84.4 . .
H28A C28 H28C 109.5 . .
H28B C28 H28C 109.5 . .
O7 C29 H29A 109.5 . .
O7 C29 H29B 109.5 . .
H29A C29 H29B 109.5 . .
O7 C29 H29C 109.5 . .
H29A C29 H29C 109.5 . .
H29B C29 H29C 109.5 . .

loop_
_geom_bond_atom_site_label_1
_geom_bond_atom_site_label_2
_geom_bond_distance
_geom_bond_site_symmetry_2
Co1 O1 1.8968(19) .
Co1 O3 1.8979(19) .
Co1 N1 1.945(2) .
Co1 N2 1.947(2) .
Co1 N3 1.947(2) .
Co1 N4 1.952(2) .
Co1 K1 3.6308(9) .
K1 O6 2.674(3) .
K1 O5 2.688(3) .
K1 O1 2.710(2) .
K1 O3 3.020(2) .
K1 N3 3.161(2) .
K1 C14 3.189(3) .
K1 C19 3.308(3) .
K1 C3 3.328(4) 2
K1 C2 3.343(4) 2
K1 O6 3.371(3) 2
K1 C20 3.397(3) .
K1 C28 3.474(4) .
O1 C1 1.313(3) .
O2 C7 1.256(4) .
O3 C14 1.333(3) .
O4 C20 1.262(3) .
O5 C27 1.409(5) .
O5 H5A 0.82(4) .
O6 C28 1.406(5) .
O6 K1 3.371(3) 2
O6 H6A 0.74(4) .
O7 C29 1.398(5) .
O7 H7A 0.90(4) .
N1 C7 1.313(4) .
N1 C8 1.480(4) .
N2 C13 1.474(4) .
N2 H2A 0.9200 .
N2 H2B 0.9200 .
N3 C20 1.330(3) .
N3 C21 1.474(3) .
N4 C26 1.474(4) .
N4 H4A 0.9200 .
N4 H4B 0.9200 .
C1 C6 1.405(4) .
C1 C2 1.418(4) .
C2 C3 1.371(5) .
C2 K1 3.343(4) 2
C2 H2 0.9500 .
C3 C4 1.388(6) .
C3 K1 3.328(4) 2
C3 H3 0.9500 .
C4 C5 1.376(6) .
C4 K1 3.537(4) 2
C4 H4 0.9500 .
C5 C6 1.407(4) .
C5 H5 0.9500 .
C6 C7 1.495(4) .
C8 C13 1.513(4) .
C8 C9 1.519(4) .
C8 H8 1.0000 .
C9 C10 1.524(5) .
C9 H9A 0.9900 .
C9 H9B 0.9900 .
C10 C11 1.536(5) .
C10 H10A 0.9900 .
C10 H10B 0.9900 .
C11 C12 1.530(5) .
C11 H11A 0.9900 .
C11 H11B 0.9900 .
C12 C13 1.522(4) .
C12 H12A 0.9900 .
C12 H12B 0.9900 .
C13 H13 1.0000 .
C14 C15 1.407(4) .
C14 C19 1.416(4) .
C15 C16 1.376(4) .
C15 H15 0.9500 .
C16 C17 1.390(5) .
C16 H16 0.9500 .
C17 C18 1.377(4) .
C17 H17 0.9500 .
C18 C19 1.402(4) .
C18 H18 0.9500 .
C19 C20 1.511(4) .
C21 C26 1.522(4) .
C21 C22 1.526(4) .
C21 H21 1.0000 .
C22 C23 1.536(4) .
C22 H22A 0.9900 .
C22 H22B 0.9900 .
C23 C24 1.524(5) .
C23 H23A 0.9900 .
C23 H23B 0.9900 .
C24 C25 1.529(4) .
C24 H24A 0.9900 .
C24 H24B 0.9900 .
C25 C26 1.515(4) .
C25 H25A 0.9900 .
C25 H25B 0.9900 .
C26 H26 1.0000 .
C27 H27A 0.9800 .
C27 H27B 0.9800 .
C27 H27C 0.9800 .
C28 H28A 0.9800 .
C28 H28B 0.9800 .
C28 H28C 0.9800 .
C29 H29A 0.9800 .
C29 H29B 0.9800 .
C29 H29C 0.9800 .

loop_
_geom_hbond_atom_site_label_D
_geom_hbond_atom_site_label_H
_geom_hbond_atom_site_label_A
_geom_hbond_distance_DH
_geom_hbond_distance_HA
_geom_hbond_distance_DA
_geom_hbond_angle_DHA
_geom_hbond_site_symmetry_A
O7 H7A O2 0.90 1.78 2.609(6) 152.62 1_555
N2 H2A O4 0.92 1.92 2.832(4) 171.59 2_566
O5 H5A O7 0.82(4) 1.90(4) 2.716(5) 174(4) 2_555
O6 H6A O3 0.74(4) 1.98(4) 2.832(4) 175(4) 2_555

loop_
_geom_torsion_atom_site_label_1
_geom_torsion_atom_site_label_2
_geom_torsion_atom_site_label_3
_geom_torsion_atom_site_label_4
_geom_torsion
_geom_torsion_site_symmetry_1
_geom_torsion_site_symmetry_4
O3 Co1 O1 C1 -104.3(2) . .
N1 Co1 O1 C1 -14.5(2) . .
N2 Co1 O1 C1 -115.8(14) . .
N3 Co1 O1 C1 163.1(2) . .
N4 Co1 O1 C1 78.8(2) . .
K1 Co1 O1 C1 -146.9(3) . .
O3 Co1 O1 K1 42.60(8) . .
N1 Co1 O1 K1 132.39(9) . .
N2 Co1 O1 K1 31.1(15) . .
N3 Co1 O1 K1 -50.03(9) . .
N4 Co1 O1 K1 -134.24(9) . .
O6 K1 O1 C1 -34.0(2) . .
O5 K1 O1 C1 -118.9(2) . .
O3 K1 O1 C1 116.7(2) . .
N3 K1 O1 C1 -175.8(2) . .
C14 K1 O1 C1 128.1(2) . .
C19 K1 O1 C1 151.8(2) . .
C3 K1 O1 C1 77.2(2) 2 .
C2 K1 O1 C1 51.4(2) 2 .
O6 K1 O1 C1 59.3(2) 2 .
C20 K1 O1 C1 175.8(2) . .
C28 K1 O1 C1 -55.9(2) . .
O6 K1 O1 Co1 177.83(9) . .
O5 K1 O1 Co1 92.92(11) . .
O3 K1 O1 Co1 -31.43(7) . .
N3 K1 O1 Co1 36.02(7) . .
C14 K1 O1 Co1 -20.08(8) . .
C19 K1 O1 Co1 3.65(9) . .
C3 K1 O1 Co1 -70.94(14) 2 .
C2 K1 O1 Co1 -96.77(10) 2 .
O6 K1 O1 Co1 -88.83(9) 2 .
C20 K1 O1 Co1 27.67(8) . .
C28 K1 O1 Co1 155.96(10) . .
O1 Co1 O3 C14 -121.7(2) . .
N1 Co1 O3 C14 143.8(2) . .
N2 Co1 O3 C14 57.6(2) . .
N3 Co1 O3 C14 -33.9(2) . .
N4 Co1 O3 C14 -36.2(19) . .
K1 Co1 O3 C14 -85.30(19) . .
O1 Co1 O3 K1 -36.38(7) . .
N1 Co1 O3 K1 -130.94(8) . .
N2 Co1 O3 K1 142.91(8) . .
N3 Co1 O3 K1 51.35(8) . .
N4 Co1 O3 K1 49.1(18) . .
O6 K1 O3 C14 -161.36(15) . .
O5 K1 O3 C14 47.36(19) . .
O1 K1 O3 C14 152.57(16) . .
N3 K1 O3 C14 85.19(15) . .
C19 K1 O3 C14 26.67(14) . .
C3 K1 O3 C14 -52.99(16) 2 .
C2 K1 O3 C14 -76.61(15) 2 .
O6 K1 O3 C14 -122.28(16) 2 .
C20 K1 O3 C14 57.17(15) . .
C28 K1 O3 C14 166.08(18) . .
O6 K1 O3 Co1 76.66(12) . .
O5 K1 O3 Co1 -74.62(13) . .
O1 K1 O3 Co1 30.59(7) . .
N3 K1 O3 Co1 -36.79(7) . .
C14 K1 O3 Co1 -121.98(17) . .
C19 K1 O3 Co1 -95.31(10) . .
C3 K1 O3 Co1 -174.97(9) 2 .
C2 K1 O3 Co1 161.41(8) 2 .
O6 K1 O3 Co1 115.74(10) 2 .
C20 K1 O3 Co1 -64.80(8) . .
C28 K1 O3 Co1 44.10(17) . .
O6 K1 O5 C27 171.3(4) . .
O1 K1 O5 C27 -99.5(3) . .
O3 K1 O5 C27 -27.8(4) . .
N3 K1 O5 C27 -57.3(3) . .
C14 K1 O5 C27 -7.8(4) . .
C19 K1 O5 C27 -13.3(3) . .
C3 K1 O5 C27 69.5(4) 2 .
C2 K1 O5 C27 89.1(3) 2 .
O6 K1 O5 C27 90.6(6) 2 .
C20 K1 O5 C27 -36.1(3) . .
C28 K1 O5 C27 -176.0(4) . .
O5 K1 O6 C28 32.6(3) . .
O1 K1 O6 C28 -91.4(3) . .
O3 K1 O6 C28 -127.4(2) . .
N3 K1 O6 C28 -50.3(3) . .
C14 K1 O6 C28 -149.5(3) . .
C19 K1 O6 C28 -17.2(9) . .
C3 K1 O6 C28 128.9(3) 2 .
C2 K1 O6 C28 145.0(3) 2 .
O6 K1 O6 C28 -156.3(3) 2 .
C20 K1 O6 C28 -26.0(3) . .
O5 K1 O6 K1 -171.10(9) . 2
O1 K1 O6 K1 64.92(6) . 2
O3 K1 O6 K1 28.92(11) . 2
N3 K1 O6 K1 105.95(8) . 2
C14 K1 O6 K1 6.8(2) . 2
C19 K1 O6 K1 139.0(7) . 2
C3 K1 O6 K1 -74.77(9) 2 2
C2 K1 O6 K1 -58.70(7) 2 2
O6 K1 O6 K1 0.0 2 2
C20 K1 O6 K1 130.25(12) . 2
C28 K1 O6 K1 156.3(3) . 2
O1 Co1 N1 C7 -4.2(3) . .
O3 Co1 N1 C7 84.1(3) . .
N2 Co1 N1 C7 172.2(3) . .
N3 Co1 N1 C7 -138.5(16) . .
N4 Co1 N1 C7 -95.9(3) . .
K1 Co1 N1 C7 35.6(3) . .
O1 Co1 N1 C8 -165.79(19) . .
O3 Co1 N1 C8 -77.48(19) . .
N2 Co1 N1 C8 10.66(19) . .
N3 Co1 N1 C8 59.9(17) . .
N4 Co1 N1 C8 102.5(2) . .
K1 Co1 N1 C8 -125.92(17) . .
O1 Co1 N2 C13 115.2(14) . .
O3 Co1 N2 C13 103.65(19) . .
N1 Co1 N2 C13 13.60(19) . .
N3 Co1 N2 C13 -163.83(19) . .
N4 Co1 N2 C13 -79.5(2) . .
K1 Co1 N2 C13 144.63(16) . .
O1 Co1 N3 C20 126.1(2) . .
O3 Co1 N3 C20 37.9(2) . .
N1 Co1 N3 C20 -99.4(16) . .
N2 Co1 N3 C20 -50.3(2) . .
N4 Co1 N3 C20 -142.2(2) . .
K1 Co1 N3 C20 86.2(2) . .
O1 Co1 N3 C21 -82.25(18) . .
O3 Co1 N3 C21 -170.47(18) . .
N1 Co1 N3 C21 52.2(17) . .
N2 Co1 N3 C21 101.32(18) . .
N4 Co1 N3 C21 9.40(18) . .
K1 Co1 N3 C21 -122.18(19) . .
O1 Co1 N3 K1 39.93(7) . .
O3 Co1 N3 K1 -48.29(7) . .
N1 Co1 N3 K1 174.4(16) . .
N2 Co1 N3 K1 -136.50(8) . .
N4 Co1 N3 K1 131.59(9) . .
O6 K1 N3 C20 146.18(16) . .
O5 K1 N3 C20 65.01(16) . .
O1 K1 N3 C20 -158.97(18) . .
O3 K1 N3 C20 -89.21(16) . .
C14 K1 N3 C20 -58.89(15) . .
C19 K1 N3 C20 -29.08(15) . .
C3 K1 N3 C20 -32.95(19) 2 .
C2 K1 N3 C20 -59.0(2) 2 .
O6 K1 N3 C20 -110.17(15) 2 .
C28 K1 N3 C20 127.70(16) . .
O6 K1 N3 C21 25.7(2) . .
O5 K1 N3 C21 -55.47(19) . .
O1 K1 N3 C21 80.56(18) . .
O3 K1 N3 C21 150.3(2) . .
C14 K1 N3 C21 -179.4(2) . .
C19 K1 N3 C21 -149.6(2) . .
C3 K1 N3 C21 -153.42(19) 2 .
C2 K1 N3 C21 -179.47(18) 2 .
O6 K1 N3 C21 129.36(18) 2 .
C20 K1 N3 C21 -120.5(3) . .
C28 K1 N3 C21 7.2(2) . .
O6 K1 N3 Co1 -88.88(11) . .
O5 K1 N3 Co1 -170.06(10) . .
O1 K1 N3 Co1 -34.03(7) . .
O3 K1 N3 Co1 35.72(6) . .
C14 K1 N3 Co1 66.04(8) . .
C19 K1 N3 Co1 95.85(10) . .
C3 K1 N3 Co1 91.99(12) 2 .
C2 K1 N3 Co1 65.94(14) 2 .
O6 K1 N3 Co1 14.77(8) 2 .
C20 K1 N3 Co1 124.93(18) . .
C28 K1 N3 Co1 -107.37(10) . .
O1 Co1 N4 C26 53.66(18) . .
O3 Co1 N4 C26 -31.7(19) . .
N1 Co1 N4 C26 148.31(18) . .
N2 Co1 N4 C26 -125.42(18) . .
N3 Co1 N4 C26 -33.99(18) . .
K1 Co1 N4 C26 15.9(2) . .
Co1 O1 C1 C6 19.6(4) . .
K1 O1 C1 C6 -121.1(3) . .
Co1 O1 C1 C2 -163.2(2) . .
K1 O1 C1 C2 56.0(3) . .
O1 C1 C2 C3 -173.9(3) . .
C6 C1 C2 C3 3.5(5) . .
O1 C1 C2 K1 -100.3(2) . 2
C6 C1 C2 K1 77.0(3) . 2
C1 C2 C3 C4 -0.9(6) . .
K1 C2 C3 C4 -79.8(4) 2 .
C1 C2 C3 K1 78.9(3) . 2
C2 C3 C4 C5 -1.6(6) . .
K1 C3 C4 C5 -76.8(4) 2 .
C2 C3 C4 K1 75.2(3) . 2
C3 C4 C5 C6 1.5(7) . .
K1 C4 C5 C6 -64.7(4) 2 .
O1 C1 C6 C5 173.7(3) . .
C2 C1 C6 C5 -3.5(5) . .
O1 C1 C6 C7 -3.9(5) . .
C2 C1 C6 C7 179.0(3) . .
C4 C5 C6 C1 1.1(6) . .
C4 C5 C6 C7 178.8(4) . .
C8 N1 C7 O2 -3.1(5) . .
Co1 N1 C7 O2 -163.2(3) . .
C8 N1 C7 C6 177.8(3) . .
Co1 N1 C7 C6 17.7(4) . .
C1 C6 C7 O2 165.0(4) . .
C5 C6 C7 O2 -12.6(5) . .
C1 C6 C7 N1 -15.8(5) . .
C5 C6 C7 N1 166.6(3) . .
C7 N1 C8 C13 165.4(3) . .
Co1 N1 C8 C13 -31.7(3) . .
C7 N1 C8 C9 40.9(4) . .
Co1 N1 C8 C9 -156.2(3) . .
N1 C8 C9 C10 -177.4(3) . .
C13 C8 C9 C10 58.3(5) . .
C8 C9 C10 C11 -55.6(5) . .
C9 C10 C11 C12 52.2(5) . .
C10 C11 C12 C13 -53.0(5) . .
Co1 N2 C13 C8 -34.4(3) . .
Co1 N2 C13 C12 -159.2(2) . .
N1 C8 C13 N2 42.8(3) . .
C9 C8 C13 N2 173.9(3) . .
N1 C8 C13 C12 168.0(3) . .
C9 C8 C13 C12 -60.9(4) . .
C11 C12 C13 N2 -177.6(3) . .
C11 C12 C13 C8 59.1(4) . .
Co1 O3 C14 C15 -155.8(2) . .
K1 O3 C14 C15 114.8(2) . .
Co1 O3 C14 C19 24.5(3) . .
K1 O3 C14 C19 -65.0(2) . .
Co1 O3 C14 K1 89.45(15) . .
O6 K1 C14 O3 37.9(3) . .
O5 K1 C14 O3 -144.46(15) . .
O1 K1 C14 O3 -22.68(14) . .
N3 K1 C14 O3 -76.84(14) . .
C19 K1 C14 O3 -131.5(2) . .
C3 K1 C14 O3 124.41(16) 2 .
C2 K1 C14 O3 103.10(15) 2 .
O6 K1 C14 O3 45.33(14) 2 .
C20 K1 C14 O3 -104.45(16) . .
C28 K1 C14 O3 -43.9(5) . .
O6 K1 C14 C15 -72.4(3) . .
O5 K1 C14 C15 105.2(2) . .
O1 K1 C14 C15 -133.0(2) . .
O3 K1 C14 C15 -110.3(3) . .
N3 K1 C14 C15 172.8(2) . .
C19 K1 C14 C15 118.2(3) . .
C3 K1 C14 C15 14.1(2) 2 .
C2 K1 C14 C15 -7.2(2) 2 .
O6 K1 C14 C15 -65.0(2) 2 .
C20 K1 C14 C15 145.2(3) . .
C28 K1 C14 C15 -154.3(4) . .
O6 K1 C14 C19 169.4(2) . .
O5 K1 C14 C19 -12.97(18) . .
O1 K1 C14 C19 108.82(16) . .
O3 K1 C14 C19 131.5(2) . .
N3 K1 C14 C19 54.66(15) . .
C3 K1 C14 C19 -104.09(17) 2 .
C2 K1 C14 C19 -125.40(16) 2 .
O6 K1 C14 C19 176.83(17) 2 .
C20 K1 C14 C19 27.05(14) . .
C28 K1 C14 C19 87.6(5) . .
O3 C14 C15 C16 -175.6(3) . .
C19 C14 C15 C16 4.2(4) . .
K1 C14 C15 C16 -93.5(3) . .
C14 C15 C16 C17 -0.2(5) . .
C15 C16 C17 C18 -2.4(5) . .
C16 C17 C18 C19 0.9(5) . .
C17 C18 C19 C14 3.1(4) . .
C17 C18 C19 C20 -177.8(3) . .
C17 C18 C19 K1 88.3(3) . .
O3 C14 C19 C18 174.3(2) . .
C15 C14 C19 C18 -5.5(4) . .
K1 C14 C19 C18 114.6(2) . .
O3 C14 C19 C20 -4.7(4) . .
C15 C14 C19 C20 175.5(2) . .
K1 C14 C19 C20 -64.4(2) . .
O3 C14 C19 K1 59.6(2) . .
C15 C14 C19 K1 -120.1(2) . .
O6 K1 C19 C18 104.6(7) . .
O5 K1 C19 C18 55.0(2) . .
O1 K1 C19 C18 179.1(2) . .
O3 K1 C19 C18 -139.5(2) . .
N3 K1 C19 C18 141.0(3) . .
C14 K1 C19 C18 -113.3(3) . .
C3 K1 C19 C18 -42.2(2) 2 .
C2 K1 C19 C18 -57.4(2) 2 .
O6 K1 C19 C18 -116.2(2) 2 .
C20 K1 C19 C18 115.2(3) . .
C28 K1 C19 C18 90.9(3) . .
O6 K1 C19 C14 -142.0(7) . .
O5 K1 C19 C14 168.38(17) . .
O1 K1 C19 C14 -67.59(16) . .
O3 K1 C19 C14 -26.13(14) . .
N3 K1 C19 C14 -105.70(17) . .
C3 K1 C19 C14 71.18(17) 2 .
C2 K1 C19 C14 55.95(17) 2 .
O6 K1 C19 C14 -2.89(16) 2 .
C20 K1 C19 C14 -131.4(2) . .
C28 K1 C19 C14 -155.8(2) . .
O6 K1 C19 C20 -10.6(8) . .
O5 K1 C19 C20 -60.20(16) . .
O1 K1 C19 C20 63.82(14) . .
O3 K1 C19 C20 105.29(16) . .
N3 K1 C19 C20 25.72(13) . .
C14 K1 C19 C20 131.4(2) . .
C3 K1 C19 C20 -157.41(16) 2 .
C2 K1 C19 C20 -172.63(15) 2 .
O6 K1 C19 C20 128.53(14) 2 .
C28 K1 C19 C20 -24.4(3) . .
C21 N3 C20 O4 2.2(4) . .
Co1 N3 C20 O4 152.7(2) . .
K1 N3 C20 O4 -121.7(2) . .
C21 N3 C20 C19 -179.3(2) . .
Co1 N3 C20 C19 -28.7(3) . .
K1 N3 C20 C19 56.8(2) . .
C21 N3 C20 K1 123.9(2) . .
Co1 N3 C20 K1 -85.53(17) . .
C18 C19 C20 O4 6.3(4) . .
C14 C19 C20 O4 -174.7(2) . .
K1 C19 C20 O4 124.5(2) . .
C18 C19 C20 N3 -172.3(2) . .
C14 C19 C20 N3 6.7(4) . .
K1 C19 C20 N3 -54.2(2) . .
C18 C19 C20 K1 -118.2(2) . .
C14 C19 C20 K1 60.9(2) . .
O6 K1 C20 O4 65.1(3) . .
O5 K1 C20 O4 5.1(2) . .
O1 K1 C20 O4 135.0(2) . .
O3 K1 C20 O4 -167.9(3) . .
N3 K1 C20 O4 117.7(3) . .
C14 K1 C20 O4 -138.9(3) . .
C19 K1 C20 O4 -112.8(3) . .
C3 K1 C20 O4 -89.4(2) 2 .
C2 K1 C20 O4 -103.8(2) 2 .
O6 K1 C20 O4 -167.4(2) 2 .
C28 K1 C20 O4 53.2(3) . .
O6 K1 C20 N3 -52.6(2) . .
O5 K1 C20 N3 -112.62(17) . .
O1 K1 C20 N3 17.33(15) . .
O3 K1 C20 N3 74.45(15) . .
C14 K1 C20 N3 103.38(17) . .
C19 K1 C20 N3 129.5(2) . .
C3 K1 C20 N3 152.92(16) 2 .
C2 K1 C20 N3 138.52(16) 2 .
O6 K1 C20 N3 74.89(16) 2 .
C28 K1 C20 N3 -64.52(19) . .
O6 K1 C20 C19 177.90(16) . .
O5 K1 C20 C19 117.90(16) . .
O1 K1 C20 C19 -112.16(15) . .
O3 K1 C20 C19 -55.03(14) . .
N3 K1 C20 C19 -129.5(2) . .
C14 K1 C20 C19 -26.10(14) . .
C3 K1 C20 C19 23.44(17) 2 .
C2 K1 C20 C19 9.03(18) 2 .
O6 K1 C20 C19 -54.60(15) 2 .
C28 K1 C20 C19 165.99(15) . .
C20 N3 C21 C26 170.9(2) . .
Co1 N3 C21 C26 16.9(3) . .
K1 N3 C21 C26 -83.7(2) . .
C20 N3 C21 C22 -68.4(3) . .
Co1 N3 C21 C22 137.5(2) . .
K1 N3 C21 C22 36.9(3) . .
N3 C21 C22 C23 178.6(2) . .
C26 C21 C22 C23 -60.8(3) . .
C21 C22 C23 C24 58.7(4) . .
C22 C23 C24 C25 -55.6(4) . .
C23 C24 C25 C26 54.5(4) . .
Co1 N4 C26 C25 175.9(2) . .
Co1 N4 C26 C21 51.2(2) . .
C24 C25 C26 N4 178.5(3) . .
C24 C25 C26 C21 -59.6(3) . .
N3 C21 C26 N4 -44.2(3) . .
C22 C21 C26 N4 -169.7(2) . .
N3 C21 C26 C25 -171.2(2) . .
C22 C21 C26 C25 63.3(3) . .
K1 O6 C28 K1 -126.1(5) 2 .
O5 K1 C28 O6 -144.1(3) . .
O1 K1 C28 O6 89.6(2) . .
O3 K1 C28 O6 78.6(3) . .
N3 K1 C28 O6 139.9(2) . .
C14 K1 C28 O6 110.3(5) . .
C19 K1 C28 O6 176.15(19) . .
C3 K1 C28 O6 -57.2(3) 2 .
C2 K1 C28 O6 -35.8(3) 2 .
O6 K1 C28 O6 26.0(3) 2 .
C20 K1 C28 O6 162.9(2) . .
